data_4126651
loop_
_publ_author_name
'Wei, Haipeng'
'Liu, Yulan'
'Gopalakrishna, Tullimilli Y.'
'Phan, Hoa'
'Huang, Xiaobo'
'Bao, Lipiao'
'Guo, Jing'
'Zhou, Jun'
'Luo, Shenglian'
'Wu, Jishan'
'Zeng, Zebing'

_publ_section_title
;
 B-N-B Bond Embedded Phenalenyl and Its Anions.
;
_journal_name_full 'Journal of the American Chemical Society'
_journal_paper_doi 10.1021/jacs.7b07375
_journal_year 2017
_chemical_formula_moiety 'C24 H21 B2 N'
_chemical_formula_sum 'C24 H21 B2 N'
_chemical_formula_weight 345.04
_space_group_crystal_system monoclinic
_space_group_IT_number 15
_space_group_name_Hall '-C 2yc'
_space_group_name_H-M_alt 'C 1 2/c 1'
_symmetry_space_group_name_Hall '-C 2yc'
_symmetry_space_group_name_H-M 'C 1 2/c 1'
_atom_sites_solution_hydrogens geom
_atom_sites_solution_primary dual
_audit_creation_date 2016-09-29
_audit_creation_method
;
Olex2 1.2
(compiled 2016.02.19 svn.r3266 for OlexSys, GUI svn.r5227)
;
_cell_angle_alpha 90
_cell_angle_beta 112.471(2)
_cell_angle_gamma 90
_cell_formula_units_Z 4
_cell_length_a 12.212(2)
_cell_length_b 17.691(4)
_cell_length_c 9.3962(13)
_cell_measurement_reflns_used 3604
_cell_measurement_temperature 130
_cell_measurement_theta_max 30.44
_cell_measurement_theta_min 2.62
_cell_volume 1875.8(6)
_computing_cell_refinement 'SAINT v7.68A (Bruker, 2009)'
_computing_data_reduction 'SAINT v7.68A (Bruker, 2009)'
_computing_molecular_graphics 'Olex2 (Dolomanov et al., 2009)'
_computing_publication_material 'Olex2 (Dolomanov et al., 2009)'
_computing_structure_refinement 'ShelXL (Sheldrick, 2015)'
_computing_structure_solution 'ShelXT (Sheldrick, 2015)'
_diffrn_ambient_temperature 130
_diffrn_measured_fraction_theta_full 1.000
_diffrn_measured_fraction_theta_max 0.999
_diffrn_measurement_device_type 'Bruker APEX-II CCD'
_diffrn_measurement_method '\f and \w scans'
_diffrn_radiation_monochromator graphite
_diffrn_radiation_type MoK\a
_diffrn_radiation_wavelength 0.71073
_diffrn_reflns_av_R_equivalents 0.0264
_diffrn_reflns_av_unetI/netI 0.0257
_diffrn_reflns_Laue_measured_fraction_full 1.000
_diffrn_reflns_Laue_measured_fraction_max 0.999
_diffrn_reflns_limit_h_max 13
_diffrn_reflns_limit_h_min -17
_diffrn_reflns_limit_k_max 25
_diffrn_reflns_limit_k_min -22
_diffrn_reflns_limit_l_max 13
_diffrn_reflns_limit_l_min -13
_diffrn_reflns_number 9357
_diffrn_reflns_point_group_measured_fraction_full 1.000
_diffrn_reflns_point_group_measured_fraction_max 0.999
_diffrn_reflns_theta_full 26.000
_diffrn_reflns_theta_max 30.505
_diffrn_reflns_theta_min 2.141
_diffrn_standards_number 0
_exptl_absorpt_coefficient_mu 0.069
_exptl_absorpt_correction_T_max 0.7461
_exptl_absorpt_correction_T_min 0.6616
_exptl_absorpt_correction_type multi-scan
_exptl_absorpt_process_details
;
SADABS-2008/1 (Bruker,2008) was used for absorption correction.
wR2(int) was 0.0587 before and 0.0335 after correction.
The Ratio of minimum to maximum transmission is 0.8867.
The \l/2 correction factor is 0.0015.
;
_exptl_crystal_colour colourless
_exptl_crystal_density_diffrn 1.222
_exptl_crystal_description block
_exptl_crystal_F_000 728
_exptl_crystal_size_max 0.3
_exptl_crystal_size_mid 0.22
_exptl_crystal_size_min 0.18
_refine_diff_density_max 0.381
_refine_diff_density_min -0.270
_refine_diff_density_rms 0.058
_refine_ls_extinction_method none
_refine_ls_goodness_of_fit_ref 1.146
_refine_ls_hydrogen_treatment constr
_refine_ls_matrix_type full
_refine_ls_number_parameters 125
_refine_ls_number_reflns 2868
_refine_ls_number_restraints 0
_refine_ls_restrained_S_all 1.146
_refine_ls_R_factor_all 0.0564
_refine_ls_R_factor_gt 0.0470
_refine_ls_shift/su_max 0.005
_refine_ls_shift/su_mean 0.001
_refine_ls_structure_factor_coef Fsqd
_refine_ls_weighting_details 'w=1/[\s^2^(Fo^2^)+(0.1000P)^2^] where P=(Fo^2^+2Fc^2^)/3'
_refine_ls_weighting_scheme calc
_refine_ls_wR_factor_gt 0.1425
_refine_ls_wR_factor_ref 0.1540
_reflns_Friedel_coverage 0.000
_reflns_number_gt 2375
_reflns_number_total 2868
_reflns_threshold_expression 'I > 2\s(I)'
_cod_data_source_file ja7b07375_si_002.cif
_cod_data_source_block dm16622
_cod_original_cell_volume 1875.9(6)
_cod_database_code 4126651
_shelx_space_group_comment
;
The symmetry employed for this shelxl refinement is uniquely defined
by the following loop, which should always be used as a source of
symmetry information in preference to the above space-group names.
They are only intended as comments.
;
_shelx_estimated_absorpt_t_max 0.988
_shelx_estimated_absorpt_t_min 0.980
_olex2_refinement_description
;
1. Fixed Uiso
 At 1.2 times of:
  All C(H) groups
 At 1.5 times of:
  All C(H,H,H) groups
2.a Aromatic/amide H refined with riding coordinates:
 C3(H3), C4(H4), C6(H6), C9(H9), C10(H10), C11(H11), C12(H12), C13(H13)
2.b Idealised Me refined as rotating group:
 C7(H7A,H7B,H7C)
;
_shelx_shelxl_version_number 2014/7
_olex2_submission_special_instructions 'No special instructions were received'

loop_
_space_group_symop_operation_xyz
'x, y, z'
'-x, y, -z+1/2'
'x+1/2, y+1/2, z'
'-x+1/2, y+1/2, -z+1/2'
'-x, -y, -z'
'x, -y, z-1/2'
'-x+1/2, -y+1/2, -z'
'x+1/2, -y+1/2, z-1/2'

loop_
_atom_site_label
_atom_site_type_symbol
_atom_site_fract_x
_atom_site_fract_y
_atom_site_fract_z
_atom_site_U_iso_or_equiv
_atom_site_adp_type
_atom_site_occupancy
_atom_site_site_symmetry_order
_atom_site_calc_flag
_atom_site_refinement_flags_posn
_atom_site_refinement_flags_adp
_atom_site_refinement_flags_occupancy
N1 N 0.5000 0.39989(5) 0.2500 0.0167(2) Uani 1 2 d S T P
C1 C 0.5000 0.47999(6) 0.2500 0.0171(2) Uani 1 2 d S T P
C2 C 0.58358(8) 0.52080(5) 0.20729(9) 0.0189(2) Uani 1 1 d . . .
C3 C 0.58205(8) 0.60018(5) 0.21050(10) 0.0226(2) Uani 1 1 d . . .
H3 H 0.6389 0.6275 0.1848 0.027 Uiso 1 1 calc R . .
C4 C 0.5000 0.63969(7) 0.2500 0.0247(3) Uani 1 2 d S T P
H4 H 0.5000 0.6934 0.2500 0.030 Uiso 1 2 calc RS T P
C5 C 0.67071(8) 0.48166(5) 0.16206(10) 0.0202(2) Uani 1 1 d . . .
C6 C 0.66678(8) 0.40519(5) 0.14966(10) 0.0207(2) Uani 1 1 d . . .
H6 H 0.7246 0.3794 0.1232 0.025 Uiso 1 1 calc R . .
C7 C 0.75937(9) 0.52702(5) 0.12100(12) 0.0280(2) Uani 1 1 d . . .
H7A H 0.8143 0.4926 0.1002 0.042 Uiso 1 1 calc GR . .
H7B H 0.8038 0.5603 0.2071 0.042 Uiso 1 1 calc GR . .
H7C H 0.7175 0.5575 0.0291 0.042 Uiso 1 1 calc GR . .
C8 C 0.45777(8) 0.27751(4) 0.38658(9) 0.0179(2) Uani 1 1 d . . .
C9 C 0.57425(8) 0.25081(5) 0.45754(10) 0.0200(2) Uani 1 1 d . . .
H9 H 0.6378 0.2816 0.4569 0.024 Uiso 1 1 calc R . .
C10 C 0.59933(9) 0.18037(5) 0.52889(10) 0.0256(2) Uani 1 1 d . . .
H10 H 0.6791 0.1639 0.5776 0.031 Uiso 1 1 calc R . .
C11 C 0.50702(10) 0.13415(5) 0.52850(12) 0.0292(2) Uani 1 1 d . . .
H11 H 0.5235 0.0858 0.5760 0.035 Uiso 1 1 calc R . .
C12 C 0.39108(9) 0.15882(5) 0.45874(11) 0.0266(2) Uani 1 1 d . . .
H12 H 0.3279 0.1271 0.4575 0.032 Uiso 1 1 calc R . .
C13 C 0.36676(8) 0.23001(5) 0.39025(10) 0.0213(2) Uani 1 1 d . . .
H13 H 0.2869 0.2468 0.3451 0.026 Uiso 1 1 calc R . .
B1 B 0.42947(8) 0.36030(5) 0.32224(11) 0.0175(2) Uani 1 1 d . . .

loop_
_atom_site_aniso_label
_atom_site_aniso_U_11
_atom_site_aniso_U_22
_atom_site_aniso_U_33
_atom_site_aniso_U_23
_atom_site_aniso_U_13
_atom_site_aniso_U_12
N1 0.0181(5) 0.0139(4) 0.0180(5) 0.000 0.0067(4) 0.000
C1 0.0186(6) 0.0149(5) 0.0153(5) 0.000 0.0037(4) 0.000
C2 0.0206(4) 0.0169(4) 0.0164(4) 0.0002(3) 0.0040(3) -0.0021(3)
C3 0.0257(5) 0.0173(4) 0.0210(4) 0.0015(3) 0.0046(4) -0.0030(3)
C4 0.0307(7) 0.0158(5) 0.0227(6) 0.000 0.0045(5) 0.000
C5 0.0210(4) 0.0211(4) 0.0178(4) -0.0006(3) 0.0069(3) -0.0048(3)
C6 0.0213(4) 0.0204(4) 0.0225(4) -0.0007(3) 0.0109(3) -0.0014(3)
C7 0.0321(5) 0.0239(4) 0.0328(5) -0.0034(4) 0.0176(4) -0.0098(4)
C8 0.0218(4) 0.0170(4) 0.0169(4) -0.0007(3) 0.0096(3) -0.0003(3)
C9 0.0211(4) 0.0193(4) 0.0208(4) -0.0007(3) 0.0095(3) -0.0006(3)
C10 0.0280(5) 0.0234(4) 0.0246(4) 0.0036(3) 0.0093(4) 0.0060(3)
C11 0.0409(6) 0.0198(4) 0.0296(5) 0.0060(3) 0.0166(4) 0.0022(4)
C12 0.0335(5) 0.0218(4) 0.0293(5) 0.0023(3) 0.0173(4) -0.0054(4)
C13 0.0225(4) 0.0209(4) 0.0227(4) 0.0005(3) 0.0111(3) -0.0014(3)
B1 0.0176(4) 0.0173(4) 0.0176(4) -0.0008(3) 0.0066(3) -0.0007(3)

loop_
_atom_type_symbol
_atom_type_description
_atom_type_scat_dispersion_real
_atom_type_scat_dispersion_imag
_atom_type_scat_source
C C 0.0033 0.0016 'International Tables Vol C Tables 4.2.6.8 and 6.1.1.4'
H H 0.0000 0.0000 'International Tables Vol C Tables 4.2.6.8 and 6.1.1.4'
B B 0.0013 0.0007 'International Tables Vol C Tables 4.2.6.8 and 6.1.1.4'
N N 0.0061 0.0033 'International Tables Vol C Tables 4.2.6.8 and 6.1.1.4'

loop_
_geom_angle_atom_site_label_1
_geom_angle_atom_site_label_2
_geom_angle_atom_site_label_3
_geom_angle
_geom_angle_site_symmetry_1
_geom_angle_site_symmetry_3
C1 N1 B1 118.61(5) . 2_655
C1 N1 B1 118.61(5) . .
B1 N1 B1 122.79(10) 2_655 .
N1 C1 C2 120.39(5) . 2_655
N1 C1 C2 120.39(5) . .
C2 C1 C2 119.23(11) 2_655 .
C1 C2 C5 121.35(8) . .
C3 C2 C1 118.87(9) . .
C3 C2 C5 119.77(8) . .
C2 C3 H3 119.1 . .
C4 C3 C2 121.84(9) . .
C4 C3 H3 119.1 . .
C3 C4 C3 119.32(11) 2_655 .
C3 C4 H4 120.3 2_655 .
C3 C4 H4 120.3 . .
C2 C5 C7 119.65(8) . .
C6 C5 C2 119.41(8) . .
C6 C5 C7 120.84(8) . .
C5 C6 H6 119.7 . .
C5 C6 B1 120.62(8) . 2_655
B1 C6 H6 119.7 2_655 .
C5 C7 H7A 109.5 . .
C5 C7 H7B 109.5 . .
C5 C7 H7C 109.5 . .
H7A C7 H7B 109.5 . .
H7A C7 H7C 109.5 . .
H7B C7 H7C 109.5 . .
C9 C8 C13 117.09(8) . .
C9 C8 B1 122.06(7) . .
C13 C8 B1 120.49(8) . .
C8 C9 H9 119.1 . .
C10 C9 C8 121.79(8) . .
C10 C9 H9 119.1 . .
C9 C10 H10 120.1 . .
C11 C10 C9 119.72(9) . .
C11 C10 H10 120.1 . .
C10 C11 H11 120.1 . .
C12 C11 C10 119.81(9) . .
C12 C11 H11 120.1 . .
C11 C12 H12 119.9 . .
C11 C12 C13 120.16(9) . .
C13 C12 H12 119.9 . .
C8 C13 H13 119.3 . .
C12 C13 C8 121.41(9) . .
C12 C13 H13 119.3 . .
N1 B1 C6 117.45(8) . 2_655
N1 B1 C8 122.87(8) . .
C6 B1 C8 119.35(7) 2_655 .

loop_
_geom_bond_atom_site_label_1
_geom_bond_atom_site_label_2
_geom_bond_distance
_geom_bond_site_symmetry_2
N1 C1 1.4171(14) .
N1 B1 1.4629(10) 2_655
N1 B1 1.4630(10) .
C1 C2 1.4273(11) 2_655
C1 C2 1.4273(11) .
C2 C3 1.4049(12) .
C2 C5 1.4623(12) .
C3 H3 0.9500 .
C3 C4 1.3837(11) .
C4 C3 1.3837(11) 2_655
C4 H4 0.9500 .
C5 C6 1.3572(12) .
C5 C7 1.5113(12) .
C6 H6 0.9500 .
C6 B1 1.5229(13) 2_655
C7 H7A 0.9800 .
C7 H7B 0.9800 .
C7 H7C 0.9800 .
C8 C9 1.4022(12) .
C8 C13 1.4043(12) .
C8 B1 1.5717(12) .
C9 H9 0.9500 .
C9 C10 1.3927(12) .
C10 H10 0.9500 .
C10 C11 1.3914(14) .
C11 H11 0.9500 .
C11 C12 1.3840(15) .
C12 H12 0.9500 .
C12 C13 1.3937(13) .
C13 H13 0.9500 .
B1 C6 1.5228(13) 2_655

loop_
_geom_torsion_atom_site_label_1
_geom_torsion_atom_site_label_2
_geom_torsion_atom_site_label_3
_geom_torsion_atom_site_label_4
_geom_torsion
_geom_torsion_site_symmetry_1
_geom_torsion_site_symmetry_4
N1 C1 C2 C3 -179.19(6) . .
N1 C1 C2 C5 0.23(8) . .
C1 N1 B1 C6 17.68(9) . 2_655
C1 N1 B1 C8 -155.69(6) . .
C1 C2 C3 C4 -1.69(12) . .
C1 C2 C5 C6 4.80(11) . .
C1 C2 C5 C7 -178.67(7) . .
C2 C1 C2 C3 0.82(6) 2_655 .
C2 C1 C2 C5 -179.76(8) 2_655 .
C2 C3 C4 C3 0.86(6) . 2_655
C2 C5 C6 B1 1.81(13) . 2_655
C3 C2 C5 C6 -175.79(9) . .
C3 C2 C5 C7 0.74(12) . .
C5 C2 C3 C4 178.88(6) . .
C7 C5 C6 B1 -174.67(8) . 2_655
C8 C9 C10 C11 1.02(14) . .
C9 C8 C13 C12 -1.26(13) . .
C9 C8 B1 N1 35.94(12) . .
C9 C8 B1 C6 -137.31(9) . 2_655
C9 C10 C11 C12 -0.70(14) . .
C10 C11 C12 C13 -0.58(15) . .
C11 C12 C13 C8 1.60(14) . .
C13 C8 C9 C10 -0.05(13) . .
C13 C8 B1 N1 -151.23(8) . .
C13 C8 B1 C6 35.52(12) . 2_655
B1 N1 C1 C2 168.29(6) 2_655 2_655
B1 N1 C1 C2 -11.71(6) 2_655 .
B1 N1 C1 C2 168.30(6) . .
B1 N1 C1 C2 -11.71(6) . 2_655
B1 N1 B1 C6 -162.32(9) 2_655 2_655
B1 N1 B1 C8 24.31(6) 2_655 .
B1 C8 C9 C10 173.01(8) . .
B1 C8 C13 C12 -174.44(8) . .
